data_2243303
loop_
_publ_author_name
'Khotchasanthong, Kenika'
'Jittirattanakun, Siripak'
'Chainok, Kittipong'

_publ_section_title
;
 Crystal structure and Hirshfeld surface analysis of
 3,6-bis(pyrimidin-2-yl)-1,4-dihydro-1,2,4,5-tetrazine dihydrate
;
_journal_coeditor_code HB7895
_journal_issue 4
_journal_name_full 'Acta Crystallographica Section E'
_journal_page_first 473
_journal_page_last 476
_journal_paper_doi 10.1107/S2056989020002765
_journal_volume 76
_journal_year 2020
_chemical_formula_iupac 'C10 H8 N8, 2H2 O'
_chemical_formula_moiety 'C10 H8 N8, 2(H2 O)'
_chemical_formula_sum 'C10 H12 N8 O2'
_chemical_formula_weight 276.28
_chemical_name_systematic
;
3,6-Bis(pyrimidin-2-yl)-1,4-dihydro-1,2,4,5-tetrazine dihydrate
;
_space_group_crystal_system monoclinic
_space_group_IT_number 15
_space_group_name_Hall '-C 2yc'
_space_group_name_H-M_alt 'C 1 2/c 1'
_atom_sites_solution_hydrogens mixed
_atom_sites_solution_primary dual
_audit_creation_method
;
Olex2 1.3
(compiled Nov 21 2019 18:26:39 for OlexSys, GUI svn.r6003)
;
_cell_angle_alpha 90
_cell_angle_beta 95.687(2)
_cell_angle_gamma 90
_cell_formula_units_Z 4
_cell_length_a 23.4730(12)
_cell_length_b 3.7262(2)
_cell_length_c 13.9102(7)
_cell_measurement_reflns_used 4681
_cell_measurement_temperature 296.0
_cell_measurement_theta_max 28.073
_cell_measurement_theta_min 3.269
_cell_volume 1210.67(11)
_computing_cell_refinement
;
SAINT (Bruker, 2016)
;
_computing_data_collection
;
APEX3 (Bruker, 2016)
;
_computing_data_reduction
;
SAINT (Bruker, 2016)
;
_computing_molecular_graphics
;
<i>OLEX2</i> (Dolomanov <i>et al.</i>,  2009)
;
_computing_publication_material
;
<i>OLEX2</i> (Dolomanov <i>et al.</i>,  2009)
;
_computing_structure_refinement
;
SHELXL2018 (Sheldrick, 2015b)
;
_computing_structure_solution
;
SHELXT (Sheldrick, 2015a)
;
_diffrn_ambient_temperature 296.0
_diffrn_detector 'Bruker PHOTON 200 area detector'
_diffrn_detector_area_resol_mean 7.39
_diffrn_measured_fraction_theta_full 0.999
_diffrn_measured_fraction_theta_max 0.996
_diffrn_measurement_device 'four-circle KAPPA diffractometer'
_diffrn_measurement_device_type 'Bruker D8 QUEST CMOS PHOTON II'
_diffrn_measurement_method '\f and \w scans'
_diffrn_radiation_monochromator graphite
_diffrn_radiation_probe x-ray
_diffrn_radiation_type MoK\a
_diffrn_radiation_wavelength 0.71073
_diffrn_reflns_av_R_equivalents 0.0301
_diffrn_reflns_av_unetI/netI 0.0180
_diffrn_reflns_limit_h_max 29
_diffrn_reflns_limit_h_min -30
_diffrn_reflns_limit_k_max 4
_diffrn_reflns_limit_k_min -4
_diffrn_reflns_limit_l_max 18
_diffrn_reflns_limit_l_min -18
_diffrn_reflns_number 11339
_diffrn_reflns_theta_full 25.242
_diffrn_reflns_theta_max 28.305
_diffrn_reflns_theta_min 2.943
_diffrn_source 'sealed x-ray tube'
_diffrn_source_current 30.0
_diffrn_source_power 1.5
_diffrn_source_voltage 50.0
_diffrn_standards_number 0
_exptl_absorpt_coefficient_mu 0.114
_exptl_absorpt_correction_T_max 0.7457
_exptl_absorpt_correction_T_min 0.7141
_exptl_absorpt_correction_type multi-scan
_exptl_absorpt_process_details
;
(SADABS; Bruker, 2016)
;
_exptl_crystal_colour orange
_exptl_crystal_density_diffrn 1.516
_exptl_crystal_description block
_exptl_crystal_F_000 576
_exptl_crystal_size_max 0.32
_exptl_crystal_size_mid 0.2
_exptl_crystal_size_min 0.2
_refine_diff_density_max 0.264
_refine_diff_density_min -0.386
_refine_ls_extinction_method none
_refine_ls_goodness_of_fit_ref 1.051
_refine_ls_hydrogen_treatment mixed
_refine_ls_matrix_type full
_refine_ls_number_parameters 103
_refine_ls_number_reflns 1487
_refine_ls_number_restraints 4
_refine_ls_restrained_S_all 1.057
_refine_ls_R_factor_all 0.0688
_refine_ls_R_factor_gt 0.0533
_refine_ls_shift/su_max 0.000
_refine_ls_shift/su_mean 0.000
_refine_ls_structure_factor_coef Fsqd
_refine_ls_weighting_details 'w=1/[\s^2^(Fo^2^)+(0.1061P)^2^+0.7279P] where P=(Fo^2^+2Fc^2^)/3'
_refine_ls_weighting_scheme calc
_refine_ls_wR_factor_gt 0.1579
_refine_ls_wR_factor_ref 0.1739
_reflns_number_gt 1145
_reflns_number_total 1487
_reflns_threshold_expression 'I > 2\s(I)'
_cod_data_source_file hb7895sup1.cif
_cod_data_source_block I
_cod_original_sg_symbol_H-M 'C 2/c'
_cod_database_code 2243303
_shelx_space_group_comment
;
The symmetry employed for this shelxl refinement is uniquely defined
by the following loop, which should always be used as a source of
symmetry information in preference to the above space-group names.
They are only intended as comments.
;
_shelx_estimated_absorpt_t_min 0.965
_shelx_estimated_absorpt_t_max 0.978

loop_
_space_group_symop_operation_xyz
'x, y, z'
'-x, y, -z+1/2'
'x+1/2, y+1/2, z'
'-x+1/2, y+1/2, -z+1/2'
'-x, -y, -z'
'x, -y, z-1/2'
'-x+1/2, -y+1/2, -z'
'x+1/2, -y+1/2, z-1/2'

loop_
_atom_site_type_symbol
_atom_site_label
_atom_site_fract_x
_atom_site_fract_y
_atom_site_fract_z
_atom_site_U_iso_or_equiv
_atom_site_adp_type
_atom_site_calc_flag
_atom_site_occupancy
_atom_site_disorder_assembly
_atom_site_disorder_group
O O1 0.21290(11) 0.4286(11) 0.71824(16) 0.1166(10) Uani d 1 . .
H H1A 0.2318(9) 0.594(5) 0.7537(16) 0.060(8) Uiso d 1 . .
H H1B 0.1796(10) 0.400(13) 0.738(3) 0.19(2) Uiso d 1 . .
N N1 0.14093(6) 0.2128(5) 0.86243(11) 0.0426(4) Uani d 1 . .
N N2 0.07173(6) 0.2495(4) 0.97609(10) 0.0386(4) Uani d 1 . .
N N3 0.05508(6) 0.4046(4) 0.72282(9) 0.0372(4) Uani d 1 . .
N N4 -0.00726(6) 0.5326(4) 0.83844(9) 0.0381(4) Uani d 1 . .
H H4 -0.0111(9) 0.481(6) 0.8970(8) 0.052(6) Uiso d 1 . .
C C1 0.17826(8) 0.0798(6) 0.93187(14) 0.0488(5) Uani d 1 . .
H H1 0.215005 0.024291 0.916985 0.059 Uiso calc 1 . .
C C2 0.16473(8) 0.0213(5) 1.02458(14) 0.0468(5) Uani d 1 . .
H H2 0.190969 -0.077223 1.071768 0.056 Uiso calc 1 . .
C C3 0.11048(8) 0.1160(5) 1.04382(13) 0.0441(5) Uani d 1 . .
H H3 0.100261 0.086189 1.106236 0.053 Uiso calc 1 . .
C C4 0.08877(6) 0.2840(4) 0.88786(11) 0.0327(4) Uani d 1 . .
C C5 0.04524(7) 0.4139(4) 0.81150(11) 0.0323(4) Uani d 1 . .

loop_
_atom_site_aniso_label
_atom_site_aniso_U_11
_atom_site_aniso_U_22
_atom_site_aniso_U_33
_atom_site_aniso_U_12
_atom_site_aniso_U_13
_atom_site_aniso_U_23
O1 0.0846(16) 0.196(3) 0.0734(14) -0.0089(18) 0.0266(13) -0.0020(18)
N1 0.0327(8) 0.0553(9) 0.0399(8) 0.0017(6) 0.0047(6) -0.0006(7)
N2 0.0387(8) 0.0453(8) 0.0319(7) 0.0027(6) 0.0038(6) 0.0021(6)
N3 0.0305(7) 0.0496(9) 0.0316(7) -0.0050(6) 0.0040(5) -0.0019(6)
N4 0.0353(7) 0.0527(9) 0.0263(7) 0.0066(6) 0.0039(5) -0.0024(6)
C1 0.0348(9) 0.0596(12) 0.0516(11) 0.0081(8) 0.0020(8) -0.0018(9)
C2 0.0453(10) 0.0468(10) 0.0460(10) 0.0080(8) -0.0072(8) 0.0021(8)
C3 0.0503(11) 0.0476(10) 0.0342(8) 0.0041(8) 0.0034(7) 0.0033(7)
C4 0.0316(8) 0.0331(8) 0.0334(8) -0.0012(6) 0.0029(6) -0.0029(6)
C5 0.0313(8) 0.0347(8) 0.0312(8) -0.0022(6) 0.0054(6) -0.0014(6)

loop_
_atom_type_symbol
_atom_type_description
_atom_type_scat_dispersion_real
_atom_type_scat_dispersion_imag
_atom_type_scat_source
C C 0.0033 0.0016 'International Tables Vol C Tables 4.2.6.8 and 6.1.1.4'
H H 0.0000 0.0000 'International Tables Vol C Tables 4.2.6.8 and 6.1.1.4'
N N 0.0061 0.0033 'International Tables Vol C Tables 4.2.6.8 and 6.1.1.4'
O O 0.0106 0.0060 'International Tables Vol C Tables 4.2.6.8 and 6.1.1.4'

loop_
_geom_angle_atom_site_label_1
_geom_angle_atom_site_label_2
_geom_angle_atom_site_label_3
_geom_angle_site_symmetry_1
_geom_angle_site_symmetry_3
_geom_angle
_geom_angle_publ_flag
H1A O1 H1B . . 109(2) ?
C1 N1 C4 . . 115.86(15) ?
C4 N2 C3 . . 116.00(15) ?
C5 N3 N4 . 2_556 111.21(13) ?
N3 N4 H4 2_556 . 110.2(15) ?
C5 N4 N3 . 2_556 113.47(13) ?
C5 N4 H4 . . 111.5(15) ?
N1 C1 H1 . . 118.6 ?
N1 C1 C2 . . 122.79(17) ?
C2 C1 H1 . . 118.6 ?
C1 C2 H2 . . 121.7 ?
C3 C2 C1 . . 116.54(16) ?
C3 C2 H2 . . 121.7 ?
N2 C3 C2 . . 122.46(16) ?
N2 C3 H3 . . 118.8 ?
C2 C3 H3 . . 118.8 ?
N1 C4 C5 . . 117.46(14) ?
N2 C4 N1 . . 126.25(15) ?
N2 C4 C5 . . 116.30(14) ?
N3 C5 N4 . . 121.13(14) ?
N3 C5 C4 . . 120.39(14) ?
N4 C5 C4 . . 118.44(13) ?

loop_
_geom_bond_atom_site_label_1
_geom_bond_atom_site_label_2
_geom_bond_site_symmetry_2
_geom_bond_distance
_geom_bond_publ_flag
O1 H1A . 0.882(10) ?
O1 H1B . 0.860(10) ?
N1 C1 . 1.334(2) ?
N1 C4 . 1.334(2) ?
N2 C3 . 1.339(2) ?
N2 C4 . 1.334(2) ?
N3 N4 2_556 1.423(2) ?
N3 C5 . 1.278(2) ?
N4 H4 . 0.851(9) ?
N4 C5 . 1.395(2) ?
C1 H1 . 0.9300 ?
C1 C2 . 1.376(3) ?
C2 H2 . 0.9300 ?
C2 C3 . 1.373(3) ?
C3 H3 . 0.9300 ?
C4 C5 . 1.480(2) ?

loop_
_geom_hbond_atom_site_label_D
_geom_hbond_atom_site_label_H
_geom_hbond_atom_site_label_A
_geom_hbond_site_symmetry_A
_geom_hbond_distance_DH
_geom_hbond_distance_HA
_geom_hbond_distance_DA
_geom_hbond_angle_DHA
_geom_hbond_publ_flag
O1 H1A O1 4_556 0.880(10) 1.810(10) 2.642(4) 156(2) yes
O1 H1B N1 . 0.860(10) 2.15(4) 2.863(3) 140(5) yes
N4 H4 N2 5_567 0.850(10) 2.570(10) 3.2210(10) 133(2) yes
C2 H2 O1 6_556 0.93 2.43 3.278(3) 151 yes

loop_
_geom_torsion_atom_site_label_1
_geom_torsion_atom_site_label_2
_geom_torsion_atom_site_label_3
_geom_torsion_atom_site_label_4
_geom_torsion_site_symmetry_1
_geom_torsion_site_symmetry_2
_geom_torsion_site_symmetry_3
_geom_torsion_site_symmetry_4
_geom_torsion
_geom_torsion_publ_flag
N1 C1 C2 C3 . . . . -1.6(3) ?
N1 C4 C5 N3 . . . . 10.4(3) ?
N1 C4 C5 N4 . . . . -172.09(16) ?
N2 C4 C5 N3 . . . . -169.62(15) ?
N2 C4 C5 N4 . . . . 7.9(2) ?
N3 N4 C5 N3 2_556 . . . 41.7(2) ?
N3 N4 C5 C4 2_556 . . . -135.76(15) ?
N4 N3 C5 N4 2_556 . . . 1.0(2) ?
N4 N3 C5 C4 2_556 . . . 178.46(14) ?
C1 N1 C4 N2 . . . . 3.1(3) ?
C1 N1 C4 C5 . . . . -176.87(15) ?
C1 C2 C3 N2 . . . . 1.8(3) ?
C3 N2 C4 N1 . . . . -3.0(3) ?
C3 N2 C4 C5 . . . . 176.97(15) ?
C4 N1 C1 C2 . . . . -0.6(3) ?
C4 N2 C3 C2 . . . . 0.4(3) ?

_cod_database_fobs_code 2243303
